data_4109462
loop_
_publ_author_name
'Debabrata Maiti'
'Amy A. Narducci Sarjeant'
'Kenneth D. Karlin'

_publ_section_title
;
 Copper(II)-Hydroperoxo Complex Induced Oxidative N-Dealkylation Chemistry
;
_journal_name_full 'Journal of the American Chemical Society'
_journal_page_first 6720
_journal_page_last 6721
_journal_paper_doi 10.1021/ja0719024
_journal_volume 129
_journal_year 2007
_chemical_formula_moiety ' C20 H25 Cl Cu N5 O5, Cl O4'
_chemical_formula_sum 'C20 H25 Cl2 Cu N5 O9'
_chemical_formula_weight 613.89
_chemical_name_systematic
; 
 ? 
;
_space_group_IT_number 2
_symmetry_cell_setting triclinic
_symmetry_space_group_name_Hall '-P 1'
_symmetry_space_group_name_H-M 'P -1'
_atom_sites_solution_hydrogens geom
_atom_sites_solution_primary direct
_atom_sites_solution_secondary difmap
_audit_creation_date
;
'Wed May 10 09:58:47 2006'
;
_audit_creation_method SHELXL-97
_cell_angle_alpha 97.863(19)
_cell_angle_beta 102.297(13)
_cell_angle_gamma 110.115(18)
_cell_formula_units_Z 2
_cell_length_a 10.6813(14)
_cell_length_b 11.134(3)
_cell_length_c 11.523(2)
_cell_measurement_reflns_used 10124
_cell_measurement_theta_max 30.5636
_cell_measurement_theta_min 3.7906
_cell_volume 1223.9(5)
_computing_cell_refinement 'Oxford Diffraction CrysAlis RED'
_computing_data_collection 'Oxford Diffraction CrysAlis CCD'
_computing_data_reduction 'Oxford Diffraction CrysAlis RED'
_computing_molecular_graphics 'Sheldrick, G.M. (2000). SHELXTL v6.10.'
_computing_publication_material 'Sheldrick, G.M. (2000). SHELXTL v6.10.'
_computing_structure_refinement 'Sheldrick, G.M. (2000). SHELXTL v6.10.'
_computing_structure_solution 'Sheldrick, G.M. (2000). SHELXTL v6.10.'
_diffrn_ambient_temperature 110
_diffrn_detector_area_resol_mean 15.9890
_diffrn_measured_fraction_theta_full 0.996
_diffrn_measured_fraction_theta_max 0.996
_diffrn_measurement_details 'see scan set'
_diffrn_measurement_device Kappa
_diffrn_measurement_device_type Xcalibur3
_diffrn_measurement_method ' omega phi scans'
_diffrn_orient_matrix_UB_11 0.0075075128
_diffrn_orient_matrix_UB_12 -0.0538248034
_diffrn_orient_matrix_UB_13 0.0230652966
_diffrn_orient_matrix_UB_21 0.0272244561
_diffrn_orient_matrix_UB_22 -0.0158989067
_diffrn_orient_matrix_UB_23 -0.0483959585
_diffrn_orient_matrix_UB_31 0.0681498645
_diffrn_orient_matrix_UB_32 0.0414417374
_diffrn_orient_matrix_UB_33 0.0364271309
_diffrn_radiation_monochromator graphite
_diffrn_radiation_source 'Enhance (Mo) X-ray Source'
_diffrn_radiation_type 'Mo K\a'
_diffrn_radiation_wavelength 0.71073
_diffrn_reflns_av_R_equivalents 0.0285
_diffrn_reflns_av_sigmaI/netI 0.0394
_diffrn_reflns_limit_h_max 14
_diffrn_reflns_limit_h_min -14
_diffrn_reflns_limit_k_max 14
_diffrn_reflns_limit_k_min -14
_diffrn_reflns_limit_l_max 15
_diffrn_reflns_limit_l_min -15
_diffrn_reflns_number 15750
_diffrn_reflns_resolution_max 0.75
_diffrn_reflns_theta_full 28.28
_diffrn_reflns_theta_max 28.28
_diffrn_reflns_theta_min 3.80
_diffrn_source_current 40
_diffrn_source_power 2
_diffrn_source_voltage 50
_diffrn_standards_interval_count 1
_diffrn_standards_interval_time 50
_exptl_absorpt_coefficient_mu 1.172
_exptl_absorpt_correction_T_max 0.854
_exptl_absorpt_correction_T_min 0.702
_exptl_absorpt_correction_type analytical
_exptl_absorpt_process_details
;
CrysAlis RED, Oxford Diffraction Ltd.,
Version 1.171.29.5 (release 22-02-2006 CrysAlis171 .NET)
(compiled Feb 22 2006,13:01:44)
Analytical numeric absorption correction using a multifaceted crystal
        model based on expressions derived by R.C. Clark & J.S. Reid.
(Clark, R. C. & Reid, J. S. (1995). Acta Cryst. A51, 887-897)
;
_exptl_crystal_colour blue
_exptl_crystal_density_diffrn 1.666
_exptl_crystal_description plate
_exptl_crystal_F_000 630
_exptl_crystal_size_max 0.2923
_exptl_crystal_size_mid 0.1491
_exptl_crystal_size_min 0.0721
_refine_diff_density_max 0.798
_refine_diff_density_min -0.702
_refine_diff_density_rms 0.079
_refine_ls_extinction_method none
_refine_ls_goodness_of_fit_ref 1.048
_refine_ls_hydrogen_treatment mixed
_refine_ls_matrix_type full
_refine_ls_number_parameters 344
_refine_ls_number_reflns 6040
_refine_ls_number_restraints 0
_refine_ls_restrained_S_all 1.048
_refine_ls_R_factor_all 0.0462
_refine_ls_R_factor_gt 0.0354
_refine_ls_shift/su_max 0.002
_refine_ls_shift/su_mean 0.000
_refine_ls_structure_factor_coef Fsqd
_refine_ls_weighting_details 'calc w=1/[\s^2^(Fo^2^)+(0.0590P)^2^+0.0000P] where P=(Fo^2^+2Fc^2^)/3'
_refine_ls_weighting_scheme calc
_refine_ls_wR_factor_gt 0.0924
_refine_ls_wR_factor_ref 0.0947
_reflns_number_gt 4715
_reflns_number_total 6040
_reflns_threshold_expression >2sigma(I)
_cod_data_source_file ja0719024si20070318_124259.cif
_cod_data_source_block x0241
_cod_original_sg_symbol_H-M 'P -1 '
_cod_database_code 4109462
_audit_creation_method_reference
;
CrysAlis RED, Oxford Diffraction Ltd.,
Version 1.171.29.5 (release 22-02-2006 CrysAlis171 .NET)
(compiled Feb 22 2006,13:01:44)
;
_computing_data_collection_reference
;
CrysAlis CCD, Oxford Diffraction Ltd.,
Version 1.171.29.5 (release 22-02-2006 CrysAlis171 .NET)
(compiled Feb 22 2006,13:01:44)
;
_computing_cell_refinment_reference
;
CrysAlis RED, Oxford Diffraction Ltd.,
Version 1.171.29.5 (release 22-02-2006 CrysAlis171 .NET)
(compiled Feb 22 2006,13:01:44)
;
_computing_data_reduction_reference
;
CrysAlis RED, Oxford Diffraction Ltd.,
Version 1.171.29.5 (release 22-02-2006 CrysAlis171 .NET)
(compiled Feb 22 2006,13:01:44)
;
_cell_measurement_resolution_max 0.70
_jhu_your_name_here 'Dr. Amy A Sarjeant'
_jhu_your_lab_here 'NCB 240'
_jhu_your_phone_number_here x6-8569
_jhu_your_email_here xray@jhu.edu
_jhu_institutional_source 'Karlin Lab'
_jhu_submitting_scientist 'Debabrata Maiti'
_jhu_scientist_phone x6-6557
_jhu_scientist_email dmaiti1@jhu.edu
_jhu_identifying_number x0241
_jhu_xray_labbook 151
_jhu_crystalization_labbook 6DT
_jhu_crystalization_solvent 'Acetone, Ether'
_jhu_crystalization_method
;
;
_jhu_diffraction_detector_distance 50
_jhu_quality_factor 1

loop_
_symmetry_equiv_pos_as_xyz
'x, y, z'
'-x, -y, -z'

loop_
_atom_site_label
_atom_site_type_symbol
_atom_site_fract_x
_atom_site_fract_y
_atom_site_fract_z
_atom_site_U_iso_or_equiv
_atom_site_adp_type
_atom_site_occupancy
_atom_site_symmetry_multiplicity
_atom_site_calc_flag
_atom_site_refinement_flags
Cu1 Cu 0.89024(2) 0.72500(2) 0.22611(2) 0.01346(8) Uani 1 1 d .
N1 N 0.68933(17) 0.68268(15) 0.16048(15) 0.0164(4) Uani 1 1 d .
N2 N 0.91262(17) 0.90322(15) 0.18795(15) 0.0140(3) Uani 1 1 d .
N3 N 1.09458(17) 0.79518(14) 0.25653(15) 0.0146(3) Uani 1 1 d .
N4 N 0.86061(16) 0.82350(15) 0.40756(15) 0.0140(3) Uani 1 1 d .
N5 N 0.80445(19) 0.65135(17) 0.50528(18) 0.0244(4) Uani 1 1 d .
O1 O 0.87524(19) 0.54410(15) 0.22685(17) 0.0252(4) Uani 1 1 d .
H1O H 0.911(3) 0.517(2) 0.196(3) 0.024(8) Uiso 1 1 d .
H2O H 0.817(3) 0.484(3) 0.254(3) 0.053(9) Uiso 1 1 d .
C1 C 0.5841(2) 0.57906(19) 0.1722(2) 0.0209(4) Uani 1 1 d .
H1A H 0.6055 0.5159 0.2113 0.025 Uiso 1 1 calc R
C2 C 0.4471(2) 0.5619(2) 0.1295(2) 0.0262(5) Uani 1 1 d .
H2A H 0.3750 0.4887 0.1394 0.031 Uiso 1 1 calc R
C3 C 0.4166(2) 0.6540(2) 0.0716(2) 0.0289(5) Uani 1 1 d .
H3A H 0.3228 0.6436 0.0400 0.035 Uiso 1 1 calc R
C4 C 0.5239(2) 0.7610(2) 0.0603(2) 0.0253(5) Uani 1 1 d .
H4A H 0.5048 0.8253 0.0215 0.030 Uiso 1 1 calc R
C5 C 0.6598(2) 0.77301(19) 0.10646(18) 0.0185(4) Uani 1 1 d .
C6 C 0.7833(2) 0.88429(19) 0.09451(19) 0.0197(4) Uani 1 1 d .
H6A H 0.7951 0.8646 0.0120 0.024 Uiso 1 1 calc R
H6B H 0.7661 0.9664 0.1043 0.024 Uiso 1 1 calc R
C7 C 1.0387(2) 0.94733(18) 0.14410(18) 0.0161(4) Uani 1 1 d .
H7A H 1.0795 1.0445 0.1612 0.019 Uiso 1 1 calc R
H7B H 1.0131 0.9132 0.0548 0.019 Uiso 1 1 calc R
C8 C 1.1440(2) 0.89811(17) 0.20724(17) 0.0153(4) Uani 1 1 d .
C9 C 1.2825(2) 0.95227(19) 0.20972(19) 0.0193(4) Uani 1 1 d .
H9A H 1.3161 1.0267 0.1766 0.023 Uiso 1 1 calc R
C10 C 1.3709(2) 0.89597(19) 0.26132(19) 0.0208(4) Uani 1 1 d .
H10A H 1.4656 0.9291 0.2614 0.025 Uiso 1 1 calc R
C11 C 1.3202(2) 0.79173(19) 0.31242(19) 0.0194(4) Uani 1 1 d .
H11A H 1.3801 0.7530 0.3497 0.023 Uiso 1 1 calc R
C12 C 1.1819(2) 0.74350(19) 0.30935(19) 0.0179(4) Uani 1 1 d .
H12A H 1.1476 0.6717 0.3456 0.022 Uiso 1 1 calc R
C13 C 0.9358(2) 0.99571(17) 0.30393(18) 0.0165(4) Uani 1 1 d .
H13A H 0.9168 1.0729 0.2851 0.020 Uiso 1 1 calc R
H13B H 1.0342 1.0271 0.3519 0.020 Uiso 1 1 calc R
C14 C 0.8440(2) 0.93178(18) 0.37923(18) 0.0153(4) Uani 1 1 d .
C15 C 0.7529(2) 0.98053(19) 0.41407(19) 0.0185(4) Uani 1 1 d .
H15A H 0.7459 1.0582 0.3935 0.022 Uiso 1 1 calc R
C16 C 0.6704(2) 0.9110(2) 0.48133(19) 0.0213(4) Uani 1 1 d .
H16A H 0.6047 0.9408 0.5059 0.026 Uiso 1 1 calc R
C17 C 0.6837(2) 0.8006(2) 0.51194(19) 0.0196(4) Uani 1 1 d .
H17A H 0.6272 0.7530 0.5569 0.024 Uiso 1 1 calc R
C18 C 0.7830(2) 0.75861(18) 0.47545(18) 0.0160(4) Uani 1 1 d .
C19 C 0.9419(2) 0.6471(2) 0.5278(2) 0.0234(5) Uani 1 1 d .
H19A H 1.0022 0.7176 0.4987 0.035 Uiso 1 1 calc R
H19B H 0.9349 0.5619 0.4843 0.035 Uiso 1 1 calc R
H19C H 0.9811 0.6588 0.6155 0.035 Uiso 1 1 calc R
C20 C 0.7117(3) 0.5677(2) 0.5640(3) 0.0388(6) Uani 1 1 d .
H20A H 0.6152 0.5410 0.5155 0.058 Uiso 1 1 calc R
H20B H 0.7245 0.6165 0.6460 0.058 Uiso 1 1 calc R
H20C H 0.7330 0.4895 0.5697 0.058 Uiso 1 1 calc R
Cl1 Cl 1.39016(5) 0.75228(5) 0.70502(5) 0.02279(13) Uani 1 1 d .
O2 O 1.5016(2) 0.71301(18) 0.75180(19) 0.0457(5) Uani 1 1 d .
O3 O 1.26013(19) 0.63938(17) 0.66844(18) 0.0476(5) Uani 1 1 d .
O4 O 1.3866(2) 0.84983(17) 0.79783(16) 0.0398(4) Uani 1 1 d .
O5 O 1.40867(16) 0.80419(14) 0.60024(14) 0.0259(3) Uani 1 1 d .
Cl2 Cl 0.96761(5) 0.65777(4) -0.08963(5) 0.01981(12) Uani 1 1 d .
O6 O 1.1008(2) 0.6679(3) -0.0238(2) 0.0772(8) Uani 1 1 d .
O7 O 0.9086(2) 0.54167(16) -0.18352(18) 0.0552(6) Uani 1 1 d .
O8 O 0.9828(3) 0.76904(17) -0.14022(18) 0.0555(6) Uani 1 1 d .
O9 O 0.88341(16) 0.65217(15) -0.00740(14) 0.0289(4) Uani 1 1 d .

loop_
_atom_site_aniso_label
_atom_site_aniso_U_11
_atom_site_aniso_U_22
_atom_site_aniso_U_33
_atom_site_aniso_U_23
_atom_site_aniso_U_13
_atom_site_aniso_U_12
Cu1 0.01347(13) 0.01021(12) 0.01703(14) 0.00405(9) 0.00510(10) 0.00411(9)
N1 0.0159(8) 0.0162(8) 0.0155(9) -0.0004(7) 0.0047(7) 0.0054(7)
N2 0.0151(8) 0.0141(7) 0.0131(8) 0.0043(6) 0.0037(7) 0.0057(6)
N3 0.0164(8) 0.0104(7) 0.0154(8) 0.0018(6) 0.0048(7) 0.0034(6)
N4 0.0143(8) 0.0139(7) 0.0135(8) 0.0033(6) 0.0041(7) 0.0048(6)
N5 0.0213(9) 0.0246(9) 0.0346(11) 0.0176(8) 0.0143(8) 0.0098(8)
O1 0.0289(9) 0.0139(7) 0.0418(11) 0.0098(7) 0.0224(8) 0.0103(7)
C1 0.0177(10) 0.0179(9) 0.0213(11) -0.0023(8) 0.0066(9) 0.0017(8)
C2 0.0188(11) 0.0277(11) 0.0245(12) -0.0050(9) 0.0077(9) 0.0030(9)
C3 0.0156(11) 0.0409(13) 0.0225(12) -0.0054(10) 0.0009(9) 0.0091(10)
C4 0.0253(12) 0.0313(11) 0.0175(11) -0.0017(9) 0.0002(9) 0.0151(10)
C5 0.0199(10) 0.0221(10) 0.0133(10) 0.0010(8) 0.0040(8) 0.0094(8)
C6 0.0216(11) 0.0211(10) 0.0176(11) 0.0069(8) 0.0032(8) 0.0100(8)
C7 0.0205(10) 0.0129(9) 0.0149(10) 0.0064(8) 0.0067(8) 0.0042(8)
C8 0.0196(10) 0.0133(9) 0.0124(10) 0.0026(7) 0.0064(8) 0.0046(8)
C9 0.0208(11) 0.0157(9) 0.0191(11) 0.0034(8) 0.0089(9) 0.0025(8)
C10 0.0150(10) 0.0204(10) 0.0233(11) -0.0010(8) 0.0073(9) 0.0035(8)
C11 0.0165(10) 0.0213(10) 0.0208(11) 0.0028(8) 0.0035(8) 0.0093(8)
C12 0.0203(11) 0.0159(9) 0.0180(10) 0.0043(8) 0.0058(8) 0.0071(8)
C13 0.0210(10) 0.0106(8) 0.0176(10) 0.0024(8) 0.0065(8) 0.0052(8)
C14 0.0172(10) 0.0133(8) 0.0127(10) -0.0005(7) 0.0015(8) 0.0057(8)
C15 0.0195(10) 0.0179(9) 0.0177(10) 0.0013(8) 0.0024(8) 0.0095(8)
C16 0.0178(10) 0.0276(11) 0.0185(11) 0.0000(9) 0.0057(9) 0.0104(9)
C17 0.0148(10) 0.0234(10) 0.0172(10) 0.0024(8) 0.0054(8) 0.0036(8)
C18 0.0126(9) 0.0166(9) 0.0170(10) 0.0040(8) 0.0026(8) 0.0043(8)
C19 0.0270(12) 0.0217(10) 0.0265(12) 0.0102(9) 0.0084(10) 0.0131(9)
C20 0.0330(14) 0.0378(14) 0.0585(18) 0.0337(13) 0.0240(13) 0.0141(11)
Cl1 0.0241(3) 0.0174(2) 0.0275(3) 0.0113(2) 0.0099(2) 0.0048(2)
O2 0.0475(12) 0.0461(11) 0.0570(13) 0.0290(10) 0.0130(10) 0.0285(9)
O3 0.0407(11) 0.0342(10) 0.0482(12) 0.0178(9) 0.0092(9) -0.0106(8)
O4 0.0561(12) 0.0397(10) 0.0310(10) 0.0110(8) 0.0210(9) 0.0211(9)
O5 0.0304(9) 0.0259(8) 0.0271(9) 0.0144(7) 0.0155(7) 0.0100(7)
Cl2 0.0278(3) 0.0189(2) 0.0187(3) 0.00603(19) 0.0100(2) 0.0135(2)
O6 0.0391(12) 0.153(2) 0.0706(17) 0.0482(17) 0.0253(12) 0.0599(15)
O7 0.0991(17) 0.0226(9) 0.0340(11) -0.0069(8) 0.0325(11) 0.0085(10)
O8 0.1196(19) 0.0304(9) 0.0433(12) 0.0222(9) 0.0443(13) 0.0431(11)
O9 0.0254(8) 0.0300(8) 0.0263(9) -0.0011(7) 0.0134(7) 0.0040(7)

loop_
_atom_type_symbol
_atom_type_description
_atom_type_scat_dispersion_real
_atom_type_scat_dispersion_imag
_atom_type_scat_source
C C 0.0033 0.0016 'International Tables Vol C Tables 4.2.6.8 and 6.1.1.4'
H H 0.0000 0.0000 'International Tables Vol C Tables 4.2.6.8 and 6.1.1.4'
N N 0.0061 0.0033 'International Tables Vol C Tables 4.2.6.8 and 6.1.1.4'
O O 0.0106 0.0060 'International Tables Vol C Tables 4.2.6.8 and 6.1.1.4'
Cl Cl 0.1484 0.1585 'International Tables Vol C Tables 4.2.6.8 and 6.1.1.4'
Cu Cu 0.3201 1.2651 'International Tables Vol C Tables 4.2.6.8 and 6.1.1.4'

loop_
_exptl_crystal_face_index_h
_exptl_crystal_face_index_k
_exptl_crystal_face_index_l
_exptl_crystal_face_perp_dist
2.00 -2.00 15.00 0.1776
-9.00 -6.00 13.00 0.1437
2.00 -13.00 11.00 0.0939
12.00 -12.00 4.00 0.1115
3.00 -15.00 0.00 0.1859
0.00 1.00 -16.00 0.1003
12.00 2.00 -10.00 0.1754
2.00 11.00 -13.00 0.1391
-6.00 7.00 -13.00 0.1080
-12.00 13.00 0.00 0.0721
10.00 3.00 5.00 0.2923
14.00 -6.00 2.00 0.1826
10.00 -8.00 9.00 0.1556

loop_
_geom_angle_atom_site_label_1
_geom_angle_atom_site_label_2
_geom_angle_atom_site_label_3
_geom_angle
O1 Cu1 N1 96.73(7)
O1 Cu1 N3 93.86(7)
N1 Cu1 N3 164.23(7)
O1 Cu1 N2 167.15(7)
N1 Cu1 N2 84.27(7)
N3 Cu1 N2 82.84(7)
O1 Cu1 N4 110.86(7)
N1 Cu1 N4 83.95(6)
N3 Cu1 N4 103.15(6)
N2 Cu1 N4 81.99(6)
C5 N1 C1 119.10(18)
C5 N1 Cu1 114.30(13)
C1 N1 Cu1 126.45(15)
C7 N2 C13 109.26(14)
C7 N2 C6 113.15(16)
C13 N2 C6 112.58(16)
C7 N2 Cu1 106.85(11)
C13 N2 Cu1 107.59(12)
C6 N2 Cu1 107.08(11)
C12 N3 C8 118.97(17)
C12 N3 Cu1 126.84(13)
C8 N3 Cu1 113.87(14)
C14 N4 C18 118.33(17)
C14 N4 Cu1 101.87(12)
C18 N4 Cu1 125.33(12)
C18 N5 C19 120.72(17)
C18 N5 C20 119.39(19)
C19 N5 C20 115.11(18)
Cu1 O1 H1O 120(2)
Cu1 O1 H2O 128(2)
H1O O1 H2O 111(3)
N1 C1 C2 122.3(2)
N1 C1 H1A 118.9
C2 C1 H1A 118.9
C1 C2 C3 118.6(2)
C1 C2 H2A 120.7
C3 C2 H2A 120.7
C4 C3 C2 119.4(2)
C4 C3 H3A 120.3
C2 C3 H3A 120.3
C3 C4 C5 119.1(2)
C3 C4 H4A 120.5
C5 C4 H4A 120.5
N1 C5 C4 121.6(2)
N1 C5 C6 115.73(18)
C4 C5 C6 122.65(19)
N2 C6 C5 111.07(16)
N2 C6 H6A 109.4
C5 C6 H6A 109.4
N2 C6 H6B 109.4
C5 C6 H6B 109.4
H6A C6 H6B 108.0
N2 C7 C8 109.97(15)
N2 C7 H7A 109.7
C8 C7 H7A 109.7
N2 C7 H7B 109.7
C8 C7 H7B 109.7
H7A C7 H7B 108.2
N3 C8 C9 121.85(19)
N3 C8 C7 116.16(17)
C9 C8 C7 121.93(18)
C10 C9 C8 118.73(19)
C10 C9 H9A 120.6
C8 C9 H9A 120.6
C11 C10 C9 119.17(19)
C11 C10 H10A 120.4
C9 C10 H10A 120.4
C10 C11 C12 119.5(2)
C10 C11 H11A 120.2
C12 C11 H11A 120.2
N3 C12 C11 121.72(19)
N3 C12 H12A 119.1
C11 C12 H12A 119.1
N2 C13 C14 111.80(14)
N2 C13 H13A 109.3
C14 C13 H13A 109.3
N2 C13 H13B 109.3
C14 C13 H13B 109.3
H13A C13 H13B 107.9
N4 C14 C15 124.20(19)
N4 C14 C13 113.60(16)
C15 C14 C13 122.20(18)
C14 C15 C16 117.17(19)
C14 C15 H15A 121.4
C16 C15 H15A 121.4
C17 C16 C15 120.57(19)
C17 C16 H16A 119.7
C15 C16 H16A 119.7
C16 C17 C18 118.85(19)
C16 C17 H17A 120.6
C18 C17 H17A 120.6
N4 C18 N5 117.05(18)
N4 C18 C17 120.84(18)
N5 C18 C17 122.11(18)
N5 C19 H19A 109.5
N5 C19 H19B 109.5
H19A C19 H19B 109.5
N5 C19 H19C 109.5
H19A C19 H19C 109.5
H19B C19 H19C 109.5
N5 C20 H20A 109.5
N5 C20 H20B 109.5
H20A C20 H20B 109.5
N5 C20 H20C 109.5
H20A C20 H20C 109.5
H20B C20 H20C 109.5
O5 Cl1 O2 110.19(11)
O5 Cl1 O4 109.90(10)
O2 Cl1 O4 109.28(12)
O5 Cl1 O3 108.16(11)
O2 Cl1 O3 109.52(12)
O4 Cl1 O3 109.79(12)
O8 Cl2 O7 110.24(12)
O8 Cl2 O6 109.00(16)
O7 Cl2 O6 108.11(16)
O8 Cl2 O9 110.17(11)
O7 Cl2 O9 110.58(11)
O6 Cl2 O9 108.69(12)

loop_
_geom_bond_atom_site_label_1
_geom_bond_atom_site_label_2
_geom_bond_distance
Cu1 O1 1.9662(16)
Cu1 N1 1.9785(17)
Cu1 N3 1.9807(17)
Cu1 N2 2.0360(16)
Cu1 N4 2.3596(17)
N1 C5 1.343(3)
N1 C1 1.352(3)
N2 C7 1.488(3)
N2 C13 1.488(2)
N2 C6 1.488(3)
N3 C12 1.340(3)
N3 C8 1.343(2)
N4 C14 1.350(2)
N4 C18 1.357(3)
N5 C18 1.365(3)
N5 C19 1.454(3)
N5 C20 1.459(3)
O1 H1O 0.68(3)
O1 H2O 0.89(3)
C1 C2 1.377(3)
C1 H1A 0.9500
C2 C3 1.388(3)
C2 H2A 0.9500
C3 C4 1.385(3)
C3 H3A 0.9500
C4 C5 1.387(3)
C4 H4A 0.9500
C5 C6 1.515(3)
C6 H6A 0.9900
C6 H6B 0.9900
C7 C8 1.510(3)
C7 H7A 0.9900
C7 H7B 0.9900
C8 C9 1.384(3)
C9 C10 1.381(3)
C9 H9A 0.9500
C10 C11 1.370(3)
C10 H10A 0.9500
C11 C12 1.378(3)
C11 H11A 0.9500
C12 H12A 0.9500
C13 C14 1.507(3)
C13 H13A 0.9900
C13 H13B 0.9900
C14 C15 1.368(3)
C15 C16 1.400(3)
C15 H15A 0.9500
C16 C17 1.369(3)
C16 H16A 0.9500
C17 C18 1.413(3)
C17 H17A 0.9500
C19 H19A 0.9800
C19 H19B 0.9800
C19 H19C 0.9800
C20 H20A 0.9800
C20 H20B 0.9800
C20 H20C 0.9800
Cl1 O5 1.4299(16)
Cl1 O2 1.4314(19)
Cl1 O4 1.4327(18)
Cl1 O3 1.4463(17)
Cl2 O8 1.4144(18)
Cl2 O7 1.4161(17)
Cl2 O6 1.420(2)
Cl2 O9 1.4321(16)

loop_
_geom_torsion_atom_site_label_1
_geom_torsion_atom_site_label_2
_geom_torsion_atom_site_label_3
_geom_torsion_atom_site_label_4
_geom_torsion
O1 Cu1 N1 C5 -157.57(14)
N3 Cu1 N1 C5 -25.7(3)
N2 Cu1 N1 C5 9.54(14)
N4 Cu1 N1 C5 92.06(14)
O1 Cu1 N1 C1 26.91(17)
N3 Cu1 N1 C1 158.7(2)
N2 Cu1 N1 C1 -165.98(17)
N4 Cu1 N1 C1 -83.46(16)
O1 Cu1 N2 C7 -47.9(4)
N1 Cu1 N2 C7 -143.03(12)
N3 Cu1 N2 C7 27.86(12)
N4 Cu1 N2 C7 132.30(12)
O1 Cu1 N2 C13 -165.1(3)
N1 Cu1 N2 C13 99.74(13)
N3 Cu1 N2 C13 -89.37(13)
N4 Cu1 N2 C13 15.06(12)
O1 Cu1 N2 C6 73.6(3)
N1 Cu1 N2 C6 -21.52(13)
N3 Cu1 N2 C6 149.37(13)
N4 Cu1 N2 C6 -106.19(13)
O1 Cu1 N3 C12 -23.91(17)
N1 Cu1 N3 C12 -156.0(2)
N2 Cu1 N3 C12 168.57(17)
N4 Cu1 N3 C12 88.57(16)
O1 Cu1 N3 C8 149.46(14)
N1 Cu1 N3 C8 17.3(3)
N2 Cu1 N3 C8 -18.06(13)
N4 Cu1 N3 C8 -98.06(13)
O1 Cu1 N4 C14 -167.25(12)
N1 Cu1 N4 C14 -72.33(12)
N3 Cu1 N4 C14 93.37(13)
N2 Cu1 N4 C14 12.71(12)
O1 Cu1 N4 C18 -29.24(17)
N1 Cu1 N4 C18 65.68(16)
N3 Cu1 N4 C18 -128.62(16)
N2 Cu1 N4 C18 150.72(16)
C5 N1 C1 C2 0.7(3)
Cu1 N1 C1 C2 176.02(15)
N1 C1 C2 C3 0.5(3)
C1 C2 C3 C4 -1.1(3)
C2 C3 C4 C5 0.5(3)
C1 N1 C5 C4 -1.3(3)
Cu1 N1 C5 C4 -177.21(15)
C1 N1 C5 C6 -178.71(17)
Cu1 N1 C5 C6 5.4(2)
C3 C4 C5 N1 0.7(3)
C3 C4 C5 C6 177.92(19)
C7 N2 C6 C5 146.71(16)
C13 N2 C6 C5 -88.79(19)
Cu1 N2 C6 C5 29.26(18)
N1 C5 C6 N2 -24.0(2)
C4 C5 C6 N2 158.67(18)
C13 N2 C7 C8 83.46(18)
C6 N2 C7 C8 -150.25(15)
Cu1 N2 C7 C8 -32.66(17)
C12 N3 C8 C9 -0.1(3)
Cu1 N3 C8 C9 -174.05(15)
C12 N3 C8 C7 177.22(16)
Cu1 N3 C8 C7 3.3(2)
N2 C7 C8 N3 20.5(2)
N2 C7 C8 C9 -162.14(17)
N3 C8 C9 C10 1.9(3)
C7 C8 C9 C10 -175.27(18)
C8 C9 C10 C11 -2.4(3)
C9 C10 C11 C12 1.2(3)
C8 N3 C12 C11 -1.2(3)
Cu1 N3 C12 C11 171.91(15)
C10 C11 C12 N3 0.6(3)
C7 N2 C13 C14 -156.35(16)
C6 N2 C13 C14 77.0(2)
Cu1 N2 C13 C14 -40.70(18)
C18 N4 C14 C15 -0.4(3)
Cu1 N4 C14 C15 141.32(17)
C18 N4 C14 C13 179.86(16)
Cu1 N4 C14 C13 -38.46(17)
N2 C13 C14 N4 57.7(2)
N2 C13 C14 C15 -122.1(2)
N4 C14 C15 C16 -1.3(3)
C13 C14 C15 C16 178.44(18)
C14 C15 C16 C17 1.2(3)
C15 C16 C17 C18 0.6(3)
C14 N4 C18 N5 -178.41(17)
Cu1 N4 C18 N5 49.6(2)
C14 N4 C18 C17 2.2(3)
Cu1 N4 C18 C17 -129.75(17)
C19 N5 C18 N4 33.8(3)
C20 N5 C18 N4 -171.9(2)
C19 N5 C18 C17 -146.8(2)
C20 N5 C18 C17 7.5(3)
C16 C17 C18 N4 -2.3(3)
C16 C17 C18 N5 178.33(19)

loop_
_diffrn_scan_number
_diffrn_scan_type
_diffrn_scan_start
_diffrn_scan_end
_diffrn_scan_width
_diffrn_scan_exptime
_diffrn_scan_omega
_diffrn_scan_theta
_diffrn_scan_kappa
_diffrn_scan_phi
_diffrn_scan_omega1
_diffrn_scan_theta1
_diffrn_scan_frames
1 omega -7.00 45.00 1.00 5.00 - 24.85 75.00 0.00 0.00 0.00 52
2 omega -2.00 47.00 1.00 5.00 - 24.85 45.00 240.00 0.00 0.00 49
3 omega 48.00 97.00 1.00 5.00 - 24.85 45.00 0.00 0.00 0.00 49
4 omega 45.00 88.00 1.00 5.00 - 24.85 -130.00 260.00 0.00 0.00 43
5 omega 48.00 97.00 1.00 5.00 - 24.85 45.00 120.00 0.00 0.00 49
6 omega 1.00 44.00 1.00 5.00 - 24.85 -130.00 260.00 0.00 0.00 43
7 omega 2.00 52.00 1.00 5.00 - 24.85 -45.00 120.00 0.00 0.00 50
8 omega -47.00 5.00 1.00 5.00 - 24.85 -75.00 240.00 0.00 0.00 52
9 omega -58.00 -6.00 1.00 5.00 - -25.62 75.00 120.00 0.00 0.00 52
10 omega -98.00 -48.00 1.00 5.00 - -25.62 -45.00 240.00 0.00 0.00 50
11 phi -60.00 -10.00 1.00 5.00 -40.00 -25.62 0.00 - 0.00 0.00 50
12 omega -48.00 -5.00 1.00 5.00 - -25.62 -45.00 240.00 0.00 0.00 43
13 omega -81.00 -53.00 1.00 5.00 - -25.62 -75.00 0.00 0.00 0.00 28
14 omega 2.00 47.00 1.00 5.00 - -25.62 75.00 120.00 0.00 0.00 45
15 omega -39.00 -6.00 1.00 5.00 - -25.62 -75.00 0.00 0.00 0.00 33
